data_7024191
loop_
_publ_author_name
'Alfonso, Bel\'en F'
'Blanco, Jes\'us A'
'Fern\'andez-D\'iaz, Maria Teresa'
'Trobajo, Camino'
'Khainakov, Sergei A.'
'Garc\'ia, Jos\'e R'

_publ_section_title
;
 On the crystal structure and thermal decomposition of ammonium-iron(III)
 bis(hydrogenphosphate).
;
_journal_issue 7
_journal_name_full 'Dalton transactions (Cambridge, England : 2003)'
_journal_page_first 1791
_journal_page_last 1796
_journal_paper_doi 10.1039/b912427f
_journal_volume 39
_journal_year 2010
_chemical_formula_moiety 'D6 Fe3 O24 P6, D4 N, D8 N2'
_chemical_formula_sum 'D18 Fe3 N3 O24 P6'
_chemical_formula_weight 815.58
_chemical_name_systematic 'ammonium-iron(III) bis(hydrogenphosphate)'
_space_group_IT_number 2
_symmetry_cell_setting triclinic
_symmetry_Int_Tables_number 2
_symmetry_space_group_name_Hall '-P 1'
_symmetry_space_group_name_H-M 'P -1'
_cell_angle_alpha 64.5802(4)
_cell_angle_beta 70.3127(4)
_cell_angle_gamma 69.5733(4)
_cell_formula_units_Z 1
_cell_length_a 7.11830(3)
_cell_length_b 8.83828(4)
_cell_length_c 9.46407(4)
_cell_measurement_temperature 50(2)
_cell_measurement_theta_max 160.0
_cell_measurement_theta_min 5.0
_cell_volume 491.494(4)
_computing_structure_refinement FULLPROF
_diffrn_ambient_temperature 50(2)
_diffrn_radiation_probe neutron
_diffrn_radiation_type neutron
_diffrn_radiation_wavelength 1.593613
_diffrn_reflns_limit_h_max 8
_diffrn_reflns_limit_h_min -8
_diffrn_reflns_limit_k_max 10
_diffrn_reflns_limit_k_min -9
_diffrn_reflns_limit_l_max 11
_diffrn_reflns_limit_l_min 0
_exptl_absorpt_correction_type none
_exptl_crystal_density_diffrn 2.756
_exptl_crystal_density_method 'not measured'
_exptl_crystal_F_000 0.0
_refine_ls_goodness_of_fit_all 0.93
_refine_ls_matrix_type full
_refine_ls_number_parameters 121
_refine_ls_number_restraints 0
_refine_ls_shift/su_max 0.05
_refine_ls_shift/su_mean 0.01
_reflns_number_total 1971
_cod_data_source_file b912427f.txt
_cod_data_source_block FEND450K
_cod_original_cell_volume 491.495(4)
_cod_database_code 7024191

loop_
_symmetry_equiv_pos_site_id
_symmetry_equiv_pos_as_xyz
1 'x, y, z'
2 '-x, -y, -z'

loop_
_atom_site_label
_atom_site_fract_x
_atom_site_fract_y
_atom_site_fract_z
_atom_site_U_iso_or_equiv
_atom_site_occupancy
_atom_site_adp_type
_atom_site_type_symbol
Fe1 -0.50000 0.50000 0.50000 0.0082(10) 1.00000 Uiso FE
Fe2 -0.2975(5) -0.2831(4) 0.9499(3) 0.0042(7) 1.00000 Uiso FE
P1 -0.5897(9) 0.6552(7) 0.7802(7) 0.0039(12) 1.00000 Uiso P
P2 0.0469(9) -0.5564(7) 0.7780(7) 0.0036(11) 1.00000 Uiso P
P3 -0.4152(9) 0.1224(7) 0.7677(7) 0.0049(12) 1.00000 Uiso P
O1 -0.2457(7) -0.0446(6) 0.7957(6) 0.0068(12) 1.00000 Uiso O
O2 -0.5127(8) 0.2425(7) 0.1872(6) 0.0063(11) 1.00000 Uiso O
O3 0.0951(8) -0.6897(6) 0.9377(6) 0.0071(10) 1.00000 Uiso O
O4 -0.4757(8) 0.1824(6) 0.9100(6) 0.0080(11) 1.00000 Uiso O
O5 -0.0657(8) -0.3759(7) 0.7874(6) 0.0068(10) 1.00000 Uiso O
O6 -0.4459(8) 0.5887(7) 0.6444(6) 0.0081(11) 1.00000 Uiso O
O7 -0.3424(8) 0.2616(6) 0.6131(6) 0.0073(11) 1.00000 Uiso O
O8 -0.6665(8) 0.5164(7) 0.9281(6) 0.0065(10) 1.00000 Uiso O
O9 -0.2383(8) -0.4568(7) 0.3582(6) 0.0066(11) 1.00000 Uiso O
O10 -0.2166(8) 0.2026(6) 0.2857(6) 0.0064(11) 1.00000 Uiso O
O11 -0.9023(8) 0.6265(7) 0.2601(6) 0.0081(11) 1.00000 Uiso O
O12 -0.3959(8) -0.0874(7) 0.2507(6) 0.0093(11) 1.00000 Uiso O
N1 0.00000 0.00000 0.00000 0.0144(10) 1.00000 Uiso N
N2 -0.1189(5) -0.1654(5) 0.4672(4) 0.0115(8) 1.00000 Uiso N
D1 -0.1032(9) 0.2582(8) 0.2574(7) 0.0233(14) 1.00000 Uiso D
D2 -0.4270(9) 0.0388(7) 0.2304(7) 0.0217(14) 1.00000 Uiso D
D3 -0.1603(9) -0.0311(7) 0.4154(7) 0.0241(12) 1.00000 Uiso D
D4 -0.1549(9) -0.2043(7) 0.5931(7) 0.0247(13) 1.00000 Uiso D
D5 -0.7991(9) 0.2170(7) 0.5657(7) 0.0269(13) 1.00000 Uiso D
D6 -0.7740(9) 0.5489(7) 0.2935(7) 0.0227(13) 1.00000 Uiso D
D7 0.0390(9) -0.2102(7) 0.4293(7) 0.0244(13) 1.00000 Uiso D
D8 0.0265(18) -0.8877(14) 0.9718(14) 0.025(3) 0.50000 Uiso D
D9 -0.9916(18) 0.9662(15) 0.9004(13) 0.028(3) 0.50000 Uiso D
D10 0.1421(17) -0.1142(14) 0.0436(14) 0.029(3) 0.50000 Uiso D
D11 -0.8788(17) 0.0370(15) 0.9189(14) 0.027(3) 0.50000 Uiso D
